data_9005384
loop_
_publ_author_name
'Pavese, A.'
'Ferraris, G.'
'Pischedda, V.'
'Ibberson, R.'

_publ_section_title
;
 Tetrahedral order in phengite 2M_1 upon heating, from powder
 neutron diffraction, and thermodynamic consequences
 Sample: T = 873 K
;
_journal_name_full 'European Journal of Mineralogy'
_journal_page_first 309
_journal_page_last 320
_journal_volume 11
_journal_year 1999
_chemical_formula_sum 'Al2.43 F0.12 Fe0.34 H1.88 K0.94 Mg0.04 Na0.03 O11.88 Si3.24'
_chemical_name_mineral Phengite
_space_group_IT_number 15
_symmetry_space_group_name_Hall '-C 2yc'
_symmetry_space_group_name_H-M 'C 1 2/c 1'
_cell_angle_alpha 90
_cell_angle_beta 95.684
_cell_angle_gamma 90
_cell_length_a 5.23899
_cell_length_b 9.1048
_cell_length_c 20.2440
_cell_formula_units_Z 4
_cell_volume 960.890
_database_code_amcsd 0006769
_diffrn_ambient_temperature 873
_exptl_crystal_density_diffrn 2.822
_exptl_crystal_thermal_history
;heating, from powder neutron diffraction, and thermodynamic consequences
 Sample: T = 873 K
;
_cod_original_formula_sum 'K.94 Na.03 Al2.43 Mg.04 Fe.34 Si3.24 O11.88 F.12 H1.88'
_cod_database_code 9005384

loop_
_space_group_symop_operation_xyz
x,y,z
1/2+x,1/2+y,z
x,-y,1/2+z
1/2+x,1/2-y,1/2+z
-x,y,1/2-z
1/2-x,1/2+y,1/2-z
-x,-y,-z
1/2-x,1/2-y,-z

loop_
_atom_site_aniso_label
_atom_site_aniso_U_11
_atom_site_aniso_U_22
_atom_site_aniso_U_33
_atom_site_aniso_U_12
_atom_site_aniso_U_13
_atom_site_aniso_U_23
H 0.19000 0.05400 0.23000 0.01100 0.03000 0.04600

loop_
_atom_site_label
_atom_site_fract_x
_atom_site_fract_y
_atom_site_fract_z
_atom_site_occupancy
_atom_site_U_iso_or_equiv
K 0.00000 0.08800 0.25000 0.94000 0.04900
Na 0.00000 0.08800 0.25000 0.03000 0.04900
AlM2 0.24950 0.08110 0.00200 0.83500 0.03330
MgM2 0.24950 0.08110 0.00200 0.02000 0.03330
FeM2 0.24950 0.08110 0.00200 0.17000 0.03330
SiT1 0.46430 0.92770 0.13360 0.62000 0.02500
AlT1 0.46430 0.92770 0.13360 0.38000 0.02500
SiT2 0.45010 0.26150 0.13500 1.00000 0.01500
O1 0.45160 0.09520 0.16760 1.00000 0.04600
O2 0.23170 0.82280 0.15860 1.00000 0.05400
O3 0.23260 0.35340 0.16880 1.00000 0.03900
O4 0.46440 0.94210 0.05370 1.00000 0.04300
O5 0.39430 0.25300 0.05460 1.00000 0.02900
O6 0.45730 0.56420 0.04850 0.94000 0.04700
F6 0.45730 0.56420 0.04850 0.06000 0.04700
H 0.36600 0.64640 0.06500 0.94000 ?

loop_
_cod_related_entry_id
_cod_related_entry_database
_cod_related_entry_code
1 AMCSD 0006769
